data_4032940
loop_
_publ_author_name
'Sugiura, Masaharu'
'Kashiwagi, Takeru'
'Ito, Mai'
'Kotani, Shunsuke'
'Nakajima, Makoto'

_publ_section_title
;
 Stereoselective Synthesis of Nitrogen-Containing Compounds from Enamines.
;
_journal_issue 20
_journal_name_full 'The Journal of organic chemistry'
_journal_page_first 10968
_journal_page_last 10979
_journal_paper_doi 10.1021/acs.joc.7b01923
_journal_volume 82
_journal_year 2017
_chemical_formula_moiety 'C18 H26 N2 O3 S'
_chemical_formula_sum 'C18 H26 N2 O3 S'
_chemical_formula_weight 350.47
_space_group_crystal_system monoclinic
_space_group_IT_number 14
_space_group_name_Hall '-P 2ybc'
_space_group_name_H-M_alt 'P 1 21/c 1'
_symmetry_space_group_name_Hall '-P 2ybc'
_symmetry_space_group_name_H-M 'P 1 21/c 1'
_atom_sites_solution_hydrogens geom
_atom_sites_solution_primary direct
_atom_sites_solution_secondary difmap
_cell_angle_alpha 90.0000
_cell_angle_beta 114.3080(11)
_cell_angle_gamma 90.0000
_cell_formula_units_Z 4
_cell_length_a 13.2066(4)
_cell_length_b 13.9646(4)
_cell_length_c 10.3491(3)
_cell_measurement_reflns_used 17083
_cell_measurement_temperature 296
_cell_measurement_theta_max 27.45
_cell_measurement_theta_min 3.18
_cell_volume 1739.42(9)
_computing_cell_refinement 'RAPID AUTO'
_computing_data_collection 'RAPID AUTO (Rigaku, ????)'
_computing_data_reduction 'RAPID AUTO'
_computing_molecular_graphics 'CrystalStructure 4.2'
_computing_publication_material 'CrystalStructure 4.2 (Rigaku, 2015)'
_computing_structure_refinement 'CRYSTALS (Carruthers, et al., 1999)'
_computing_structure_solution 'SIR2011 (Burla, et al., 2012)'
_diffrn_ambient_temperature 296
_diffrn_detector_area_resol_mean 10.000
_diffrn_measured_fraction_theta_full 0.998
_diffrn_measured_fraction_theta_max 0.998
_diffrn_measurement_device_type 'Rigaku R-AXIS RAPID'
_diffrn_measurement_method \w
_diffrn_radiation_type 'Mo K\a'
_diffrn_radiation_wavelength 0.71075
_diffrn_reflns_av_R_equivalents 0.0430
_diffrn_reflns_limit_h_max 17
_diffrn_reflns_limit_h_min -17
_diffrn_reflns_limit_k_max 18
_diffrn_reflns_limit_k_min -18
_diffrn_reflns_limit_l_max 13
_diffrn_reflns_limit_l_min -13
_diffrn_reflns_number 27726
_diffrn_reflns_theta_full 27.45
_diffrn_reflns_theta_max 27.45
_diffrn_reflns_theta_min 3.373
_diffrn_standards_number 0
_exptl_absorpt_coefficient_mu 0.205
_exptl_absorpt_correction_T_max 0.960
_exptl_absorpt_correction_T_min 0.438
_exptl_absorpt_correction_type multi-scan
_exptl_absorpt_process_details 'ABSCOR (Rigaku, 1995)'
_exptl_crystal_colour colorless
_exptl_crystal_density_diffrn 1.338
_exptl_crystal_density_method 'not measured'
_exptl_crystal_description platelet
_exptl_crystal_F_000 752.00
_exptl_crystal_size_max 0.400
_exptl_crystal_size_mid 0.200
_exptl_crystal_size_min 0.200
_refine_diff_density_max 0.549
_refine_diff_density_min -0.685
_refine_ls_extinction_coef 254(86)
_refine_ls_extinction_method 'Larson (1970) Crystallographic Computing eq. 22'
_refine_ls_goodness_of_fit_ref 1.010
_refine_ls_hydrogen_treatment constr
_refine_ls_number_parameters 244
_refine_ls_number_reflns 3972
_refine_ls_R_factor_gt 0.0629
_refine_ls_shift/su_max 0.000
_refine_ls_structure_factor_coef Fsqd
_refine_ls_weighting_details 'w = 1/[0.0078Fo^2^ + 1.0000\s(Fo^2^)]/(4Fo^2^)'
_refine_ls_weighting_scheme calc
_refine_ls_wR_factor_ref 0.2437
_reflns_number_gt 2778
_reflns_number_total 3972
_reflns_threshold_expression F^2^>2.0\s(F^2^)
_cod_data_source_file jo7b01923_si_004.cif
_cod_data_source_block synsyn-cyclic_diamine
_cod_depositor_comments 'Adding full bibliography for 4032940--4032942.cif.'
_cod_database_code 4032940

loop_
_space_group_symop_id
_space_group_symop_operation_xyz
1 +X,+Y,+Z
2 -X,1/2+Y,1/2-Z
3 -X,-Y,-Z
4 +X,-1/2-Y,-1/2+Z

loop_
_atom_site_label
_atom_site_type_symbol
_atom_site_fract_x
_atom_site_fract_y
_atom_site_fract_z
_atom_site_U_iso_or_equiv
_atom_site_adp_type
_atom_site_occupancy
_atom_site_site_symmetry_multiplicity
_atom_site_calc_flag
_atom_site_refinement_flags
S1 S 0.78657(5) 0.12841(4) 0.17065(6) 0.0484(2) Uani 1 4 d .
O1 O 0.83499(19) 0.09016(14) 0.0820(2) 0.0699(7) Uani 1 4 d .
O21 O 0.65535(19) 0.10543(16) 0.0850(3) 0.0830(7) Uani 1 4 d .
O23 O 0.8152(2) 0.08000(15) 0.3017(2) 0.0844(8) Uani 1 4 d .
N5 N 0.92273(15) 0.38677(13) 0.2450(2) 0.0423(5) Uani 1 4 d .
N22 N 0.79086(17) 0.23717(15) 0.1745(2) 0.0554(7) Uani 1 4 d .
C2 C 0.71902(19) 0.39217(15) 0.1999(3) 0.0454(6) Uani 1 4 d .
C3 C 0.8316(2) 0.44341(15) 0.2658(3) 0.0458(6) Uani 1 4 d .
C4 C 0.6144(2) 0.24013(17) 0.2057(3) 0.0513(7) Uani 1 4 d .
C6 C 0.8224(2) 0.54854(17) 0.2195(3) 0.0585(8) Uani 1 4 d .
C7 C 1.0227(2) 0.3767(2) 0.3799(3) 0.0600(8) Uani 1 4 d .
C8 C 0.6591(2) 0.40798(17) 0.0405(3) 0.0535(7) Uani 1 4 d .
C9 C 0.5847(2) 0.1550(2) 0.1317(4) 0.0681(9) Uani 1 4 d .
C10 C 0.9564(2) 0.4188(2) 0.1310(3) 0.0582(8) Uani 1 4 d .
C11 C 0.7521(2) 0.56828(19) 0.0625(3) 0.0656(9) Uani 1 4 d .
C12 C 0.6418(2) 0.5146(2) 0.0078(3) 0.0700(9) Uani 1 4 d .
C13 C 0.5391(3) 0.2801(2) 0.2505(4) 0.0733(10) Uani 1 4 d .
C14 C 1.1356(3) 0.3312(2) 0.2467(4) 0.0791(11) Uani 1 4 d .
C15 C 1.1019(3) 0.3043(2) 0.3657(4) 0.0746(10) Uani 1 4 d .
C16 C 1.0348(3) 0.3458(2) 0.1131(4) 0.0751(11) Uani 1 4 d .
C17 C 0.4092(3) 0.1550(4) 0.1417(6) 0.1102(16) Uani 1 4 d .
C18 C 0.4358(3) 0.2389(3) 0.2192(5) 0.0964(14) Uani 1 4 d .
C19 C 0.4813(3) 0.1140(3) 0.0997(5) 0.1049(15) Uani 1 4 d .
C20 C 0.72748(19) 0.28536(16) 0.2441(3) 0.0461(6) Uani 1 4 d .
H1 H 1.05939 0.43846 0.40328 0.0677 Uiso 1 4 calc R
H2 H 0.99932 0.35781 0.45362 0.0676 Uiso 1 4 calc R
H3 H 0.89011 0.42688 0.04396 0.0730 Uiso 1 4 calc R
H4 H 0.9942 0.47986 0.15912 0.0728 Uiso 1 4 calc R
H5 H 1.17677 0.39082 0.27064 0.0980 Uiso 1 4 calc R
H6 H 1.18151 0.28137 0.23324 0.0982 Uiso 1 4 calc R
H7 H 1.16675 0.29951 0.45496 0.0849 Uiso 1 4 calc R
H8 H 1.06383 0.24307 0.34346 0.0848 Uiso 1 4 calc R
H9 H 0.9957 0.28518 0.08672 0.0987 Uiso 1 4 calc R
H10 H 1.0563 0.3666 0.03855 0.0990 Uiso 1 4 calc R
H11 H 0.55858 0.33566 0.30486 0.0933 Uiso 1 4 calc R
H12 H 0.34013 0.12719 0.11984 0.1276 Uiso 1 4 calc R
H13 H 0.38472 0.26813 0.24718 0.1201 Uiso 1 4 calc R
H14 H 0.4628 0.05714 0.0485 0.1182 Uiso 1 4 calc R
H15 H 0.78984 0.58402 0.27353 0.0695 Uiso 1 4 calc R
H16 H 0.89728 0.57143 0.2432 0.0694 Uiso 1 4 calc R
H17 H 0.70445 0.38161 -0.00453 0.0611 Uiso 1 4 calc R
H18 H 0.58799 0.37532 0.00512 0.0607 Uiso 1 4 calc R
H19 H 0.73748 0.63639 0.04776 0.0779 Uiso 1 4 calc R
H20 H 0.79257 0.54675 0.00815 0.0777 Uiso 1 4 calc R
H21 H 0.6029 0.52379 -0.09373 0.0783 Uiso 1 4 calc R
H22 H 0.59772 0.54072 0.05479 0.0782 Uiso 1 4 calc R
H23 H 0.67235 0.42267 0.24113 0.0557 Uiso 1 4 calc R
H24 H 0.8529 0.44447 0.36838 0.0556 Uiso 1 4 calc R
H25 H 0.76966 0.28102 0.34704 0.0557 Uiso 1 4 calc R
H26 H 0.89151 0.32299 0.22065 0.0515 Uiso 1 4 calc R

loop_
_atom_site_aniso_label
_atom_site_aniso_U_11
_atom_site_aniso_U_22
_atom_site_aniso_U_33
_atom_site_aniso_U_12
_atom_site_aniso_U_13
_atom_site_aniso_U_23
S1 0.0619(5) 0.0375(4) 0.0455(4) 0.0028(2) 0.0218(3) -0.0001(2)
O1 0.1026(17) 0.0551(11) 0.0701(13) 0.0186(10) 0.0536(12) 0.0018(9)
O21 0.0715(15) 0.0687(13) 0.0975(17) -0.0162(11) 0.0234(13) -0.0355(12)
O23 0.124(2) 0.0760(14) 0.0602(13) 0.0395(13) 0.0452(13) 0.0268(11)
N5 0.0426(10) 0.0409(10) 0.0445(11) -0.0056(7) 0.0189(9) -0.0030(8)
N22 0.0588(13) 0.0358(11) 0.0839(16) -0.0044(8) 0.0418(12) -0.0078(9)
C2 0.0440(13) 0.0394(11) 0.0554(14) -0.0005(9) 0.0231(11) -0.0055(10)
C3 0.0517(13) 0.0388(11) 0.0491(13) -0.0054(10) 0.0229(11) -0.0098(9)
C4 0.0463(13) 0.0498(13) 0.0578(15) -0.0025(10) 0.0214(11) 0.0106(11)
C6 0.0579(15) 0.0382(12) 0.0775(18) -0.0066(11) 0.0260(14) -0.0082(12)
C7 0.0539(16) 0.0620(17) 0.0527(16) -0.0012(12) 0.0102(12) 0.0077(11)
C8 0.0487(14) 0.0434(13) 0.0603(16) -0.0023(10) 0.0143(12) 0.0028(11)
C9 0.0513(16) 0.0649(17) 0.080(2) -0.0113(13) 0.0192(14) -0.0002(15)
C10 0.0611(16) 0.0674(17) 0.0535(15) 0.0109(13) 0.0311(13) 0.0098(12)
C11 0.0604(17) 0.0433(13) 0.091(2) -0.0008(11) 0.0287(15) 0.0110(13)
C12 0.0582(17) 0.0504(15) 0.087(2) 0.0033(12) 0.0158(15) 0.0137(14)
C13 0.0618(18) 0.074(2) 0.098(2) 0.0063(14) 0.0466(18) 0.0176(17)
C14 0.0519(17) 0.0599(17) 0.133(3) 0.0072(13) 0.0457(19) 0.0073(18)
C15 0.0548(17) 0.0665(18) 0.091(2) 0.0098(14) 0.0181(16) 0.0157(15)
C16 0.081(2) 0.073(2) 0.093(2) 0.0140(17) 0.0576(19) 0.0050(17)
C17 0.051(2) 0.122(3) 0.146(4) -0.018(2) 0.029(2) 0.036(3)
C18 0.056(2) 0.112(3) 0.133(3) 0.0164(19) 0.051(2) 0.046(3)
C19 0.063(2) 0.093(3) 0.140(4) -0.031(2) 0.023(2) -0.009(2)
C20 0.0425(12) 0.0419(12) 0.0549(14) -0.0015(9) 0.0211(10) 0.0001(10)

loop_
_atom_type_symbol
_atom_type_description
_atom_type_scat_dispersion_real
_atom_type_scat_dispersion_imag
_atom_type_scat_source
C C 0.0033 0.0016
;
International Tables for Crystallography
(Vol. C, Tables 4.2.6.8 and 6.1.1.4)
;
H H 0.0000 0.0000
;
International Tables for Crystallography
(Vol. C, Table 6.1.1.4)
;
N N 0.0061 0.0033
;
International Tables for Crystallography
(Vol. C, Tables 4.2.6.8 and 6.1.1.4)
;
O O 0.0106 0.0060
;
International Tables for Crystallography
(Vol. C, Tables 4.2.6.8 and 6.1.1.4)
;
S S 0.1246 0.1234
;
International Tables for Crystallography
(Vol. C, Tables 4.2.6.8 and 6.1.1.4)
;

loop_
_geom_angle_atom_site_label_1
_geom_angle_atom_site_label_2
_geom_angle_atom_site_label_3
_geom_angle
_geom_angle_publ_flag
O1 S1 O21 103.67(13) yes
O1 S1 O23 115.10(14) yes
O1 S1 N22 111.75(14) yes
O21 S1 O23 103.43(15) yes
O21 S1 N22 103.42(11) yes
O23 S1 N22 117.29(13) yes
S1 O21 C9 115.38(19) yes
C3 N5 C7 111.4(2) yes
C3 N5 C10 117.72(19) yes
C7 N5 C10 109.5(2) yes
S1 N22 C20 116.5(2) yes
C3 C2 C8 113.0(2) yes
C3 C2 C20 112.25(17) yes
C8 C2 C20 113.65(18) yes
N5 C3 C2 111.80(18) yes
N5 C3 C6 114.6(2) yes
C2 C3 C6 111.74(18) yes
C9 C4 C13 117.1(3) yes
C9 C4 C20 121.9(3) yes
C13 C4 C20 120.9(2) yes
C3 C6 C11 116.1(2) yes
N5 C7 C15 110.9(2) yes
C2 C8 C12 110.2(2) yes
O21 C9 C4 122.7(3) yes
O21 C9 C19 116.4(3) yes
C4 C9 C19 120.9(4) yes
N5 C10 C16 109.6(2) yes
C6 C11 C12 112.1(3) yes
C8 C12 C11 111.4(2) yes
C4 C13 C18 122.0(3) yes
C15 C14 C16 109.8(3) yes
C7 C15 C14 111.1(3) yes
C10 C16 C14 111.9(3) yes
C18 C17 C19 120.7(4) yes
C13 C18 C17 118.4(4) yes
C9 C19 C17 120.8(4) yes
N22 C20 C2 106.3(2) yes
N22 C20 C4 112.23(19) yes
C2 C20 C4 112.33(18) yes
C3 N5 H26 103.673 no
C7 N5 H26 106.015 no
C10 N5 H26 107.681 no
C3 C2 H23 105.753 no
C8 C2 H23 105.622 no
C20 C2 H23 105.739 no
N5 C3 H24 105.576 no
C2 C3 H24 106.443 no
C6 C3 H24 105.935 no
C3 C6 H15 107.791 no
C3 C6 H16 107.181 no
C11 C6 H15 107.525 no
C11 C6 H16 108.631 no
H15 C6 H16 109.489 no
N5 C7 H1 108.057 no
N5 C7 H2 108.542 no
C15 C7 H1 109.059 no
C15 C7 H2 110.725 no
H1 C7 H2 109.480 no
C2 C8 H17 108.462 no
C2 C8 H18 109.324 no
C12 C8 H17 109.302 no
C12 C8 H18 110.038 no
H17 C8 H18 109.493 no
N5 C10 H3 108.712 no
N5 C10 H4 108.118 no
C16 C10 H3 111.369 no
C16 C10 H4 109.525 no
H3 C10 H4 109.458 no
C6 C11 H19 109.815 no
C6 C11 H20 108.795 no
C12 C11 H19 109.005 no
C12 C11 H20 107.618 no
H19 C11 H20 109.492 no
C8 C12 H21 109.461 no
C8 C12 H22 108.794 no
C11 C12 H21 109.681 no
C11 C12 H22 107.958 no
H21 C12 H22 109.500 no
C4 C13 H11 118.925 no
C18 C13 H11 119.088 no
C15 C14 H5 109.052 no
C15 C14 H6 110.420 no
C16 C14 H5 108.232 no
C16 C14 H6 109.772 no
H5 C14 H6 109.493 no
C7 C15 H7 109.245 no
C7 C15 H8 107.602 no
C14 C15 H7 110.536 no
C14 C15 H8 108.778 no
H7 C15 H8 109.478 no
C10 C16 H9 108.071 no
C10 C16 H10 109.498 no
C14 C16 H9 108.090 no
C14 C16 H10 109.727 no
H9 C16 H10 109.501 no
C18 C17 H12 118.984 no
C19 C17 H12 120.289 no
C13 C18 H13 120.921 no
C17 C18 H13 120.622 no
C9 C19 H14 119.350 no
C17 C19 H14 119.891 no
N22 C20 H25 108.688 no
C2 C20 H25 108.665 no
C4 C20 H25 108.465 no

loop_
_geom_bond_atom_site_label_1
_geom_bond_atom_site_label_2
_geom_bond_distance
_geom_bond_publ_flag
S1 O1 1.421(3) yes
S1 O21 1.621(2) yes
S1 O23 1.420(2) yes
S1 N22 1.520(2) yes
O21 C9 1.398(5) yes
N5 C3 1.528(4) yes
N5 C7 1.482(3) yes
N5 C10 1.490(4) yes
N22 C20 1.473(4) yes
C2 C3 1.533(3) yes
C2 C8 1.524(3) yes
C2 C20 1.551(3) yes
C3 C6 1.534(3) yes
C4 C9 1.382(4) yes
C4 C13 1.377(5) yes
C4 C20 1.516(4) yes
C6 C11 1.528(4) yes
C7 C15 1.504(5) yes
C8 C12 1.524(4) yes
C9 C19 1.388(5) yes
C10 C16 1.518(5) yes
C11 C12 1.524(4) yes
C13 C18 1.391(5) yes
C14 C15 1.518(6) yes
C14 C16 1.487(4) yes
C17 C18 1.382(7) yes
C17 C19 1.328(8) yes
N5 H26 0.970 no
C2 H23 0.980 no
C3 H24 0.980 no
C6 H15 0.970 no
C6 H16 0.970 no
C7 H1 0.970 no
C7 H2 0.970 no
C8 H17 0.970 no
C8 H18 0.970 no
C10 H3 0.970 no
C10 H4 0.970 no
C11 H19 0.970 no
C11 H20 0.970 no
C12 H21 0.970 no
C12 H22 0.970 no
C13 H11 0.930 no
C14 H5 0.970 no
C14 H6 0.970 no
C15 H7 0.970 no
C15 H8 0.970 no
C16 H9 0.970 no
C16 H10 0.970 no
C17 H12 0.930 no
C18 H13 0.930 no
C19 H14 0.930 no
C20 H25 0.980 no

loop_
_geom_contact_atom_site_label_1
_geom_contact_atom_site_label_2
_geom_contact_distance
_geom_contact_publ_flag
_geom_contact_site_symmetry_2
S1 C4 2.901(3) no .
O21 C20 2.940(3) no .
O23 C4 3.293(3) no .
O23 C9 3.008(4) no .
O23 C20 3.058(3) no .
N5 N22 2.624(3) no .
N5 C8 3.259(3) no .
N5 C11 3.401(3) no .
N5 C14 2.909(4) no .
N5 C20 2.939(3) no .
N22 C3 3.010(3) no .
N22 C7 3.512(3) no .
N22 C8 2.942(3) no .
N22 C9 2.817(4) no .
N22 C10 3.497(4) no .
C2 C10 3.509(5) no .
C2 C11 2.961(4) no .
C2 C13 3.065(5) no .
C3 C12 2.981(3) no .
C4 C8 3.098(4) no .
C4 C17 2.778(5) no .
C6 C7 3.450(4) no .
C6 C8 2.941(3) no .
C6 C10 2.930(5) no .
C7 C16 2.863(5) no .
C9 C18 2.744(6) no .
C10 C11 3.250(4) no .
C10 C15 2.882(4) no .
C13 C19 2.724(5) no .
O1 C3 3.288(4) no 4_565
O1 C7 3.459(4) no 2_745
O21 C13 3.538(4) no 4_565
O23 C10 3.595(4) no 2_745
O23 C10 3.140(3) no 4_566
O23 C16 3.490(4) no 4_566
C3 O1 3.288(4) no 4_566
C7 O1 3.459(4) no 2_755
C10 O23 3.595(4) no 2_755
C10 O23 3.140(3) no 4_565
C13 O21 3.538(4) no 4_566
C16 O23 3.490(4) no 4_565
S1 H25 2.8740 no .
S1 H26 2.9969 no .
O1 H9 3.4407 no .
O1 H26 3.5079 no .
O21 H14 2.5047 no .
O21 H25 3.5038 no .
O23 H25 2.9485 no .
N5 H5 3.2552 no .
N5 H7 3.2905 no .
N5 H8 2.6409 no .
N5 H9 2.6312 no .
N5 H10 3.2951 no .
N5 H15 3.3439 no .
N5 H16 2.5996 no .
N5 H17 2.9757 no .
N5 H20 3.2380 no .
N5 H23 3.3284 no .
N5 H25 3.0234 no .
N22 H2 3.4951 no .
N22 H3 3.4667 no .
N22 H8 3.2971 no .
N22 H9 3.2581 no .
N22 H17 2.6574 no .
N22 H18 3.1790 no .
N22 H23 3.2442 no .
N22 H24 3.4242 no .
N22 H26 1.7054 no .
C2 H2 3.5814 no .
C2 H3 3.3084 no .
C2 H11 2.8615 no .
C2 H15 2.8366 no .
C2 H16 3.3378 no .
C2 H20 3.3357 no .
C2 H21 3.3356 no .
C2 H22 2.6728 no .
C2 H26 2.4011 no .
C3 H1 2.7493 no .
C3 H2 2.5633 no .
C3 H3 2.7174 no .
C3 H4 2.8363 no .
C3 H17 2.7428 no .
C3 H18 3.3741 no .
C3 H19 3.4044 no .
C3 H20 2.8857 no .
C3 H22 3.2557 no .
C3 H25 2.6614 no .
C4 H13 3.2574 no .
C4 H14 3.2412 no .
C4 H17 3.4904 no .
C4 H18 2.7203 no .
C4 H23 2.6432 no .
C6 H1 3.2979 no .
C6 H3 2.8852 no .
C6 H4 2.7615 no .
C6 H17 3.2035 no .
C6 H21 3.3607 no .
C6 H22 2.7491 no .
C6 H23 2.7260 no .
C6 H26 3.2780 no .
C7 H3 3.2611 no .
C7 H4 2.5945 no .
C7 H5 2.7112 no .
C7 H6 3.3307 no .
C7 H9 3.1742 no .
C7 H16 3.1959 no .
C7 H24 2.3918 no .
C7 H25 3.4834 no .
C8 H3 3.0476 no .
C8 H15 3.3784 no .
C8 H19 3.3447 no .
C8 H20 2.7312 no .
C8 H24 3.3431 no .
C8 H25 3.3952 no .
C8 H26 3.0975 no .
C9 H11 3.1948 no .
C9 H12 3.2045 no .
C9 H18 3.3518 no .
C9 H25 3.0907 no .
C10 H1 2.5904 no .
C10 H2 3.2614 no .
C10 H5 2.6926 no .
C10 H6 3.3248 no .
C10 H8 3.2099 no .
C10 H16 2.6916 no .
C10 H17 3.0766 no .
C10 H20 2.6876 no .
C10 H24 3.2856 no .
C11 H3 2.7472 no .
C11 H4 3.1806 no .
C11 H17 2.7043 no .
C11 H18 3.3542 no .
C11 H23 3.2034 no .
C11 H24 3.3631 no .
C12 H3 3.3742 no .
C12 H15 2.8098 no .
C12 H16 3.3434 no .
C12 H23 2.6152 no .
C13 H12 3.2203 no .
C13 H18 3.1596 no .
C13 H23 2.6849 no .
C13 H25 2.7865 no .
C14 H1 2.6877 no .
C14 H2 3.3364 no .
C14 H3 3.3312 no .
C14 H4 2.6880 no .
C14 H26 3.1236 no .
C15 H4 3.1781 no .
C15 H9 2.6530 no .
C15 H10 3.3019 no .
C15 H26 2.5702 no .
C16 H1 3.1617 no .
C16 H7 3.3011 no .
C16 H8 2.6713 no .
C16 H26 2.5795 no .
C17 H11 3.2193 no .
C18 H14 3.1959 no .
C19 H13 3.1926 no .
C20 H2 3.4936 no .
C20 H11 2.6494 no .
C20 H17 2.8064 no .
C20 H18 2.7088 no .
C20 H24 2.7533 no .
C20 H26 2.3368 no .
H1 H3 3.4653 no .
H1 H4 2.3810 no .
H1 H5 2.5460 no .
H1 H6 3.5842 no .
H1 H7 2.3318 no .
H1 H8 2.8038 no .
H1 H16 2.8029 no .
H1 H24 2.6006 no .
H1 H26 2.7637 no .
H2 H4 3.4683 no .
H2 H5 3.5978 no .
H2 H7 2.3510 no .
H2 H8 2.3222 no .
H2 H24 2.1395 no .
H2 H25 2.9684 no .
H2 H26 2.2914 no .
H3 H5 3.5746 no .
H3 H9 2.3554 no .
H3 H10 2.3728 no .
H3 H16 2.8591 no .
H3 H17 2.3771 no .
H3 H19 3.5623 no .
H3 H20 2.0508 no .
H3 H24 3.5962 no .
H3 H26 2.3283 no .
H4 H5 2.5299 no .
H4 H6 3.5817 no .
H4 H9 2.8222 no .
H4 H10 2.3609 no .
H4 H16 2.2243 no .
H4 H20 2.6418 no .
H4 H24 3.4269 no .
H4 H26 2.7847 no .
H5 H7 2.3431 no .
H5 H8 2.8240 no .
H5 H9 2.7875 no .
H5 H10 2.2954 no .
H6 H7 2.3949 no .
H6 H8 2.3371 no .
H6 H9 2.2936 no .
H6 H10 2.3383 no .
H7 H9 3.5467 no .
H7 H26 3.4560 no .
H8 H9 2.4994 no .
H8 H10 3.5616 no .
H8 H26 2.3788 no .
H9 H26 2.3798 no .
H10 H26 3.4692 no .
H11 H13 2.3215 no .
H11 H18 3.3275 no .
H11 H23 2.2327 no .
H11 H25 2.7462 no .
H12 H13 2.3061 no .
H12 H14 2.2608 no .
H15 H19 2.2676 no .
H15 H20 2.8101 no .
H15 H22 2.6831 no .
H15 H23 2.6774 no .
H15 H24 2.1867 no .
H16 H19 2.4194 no .
H16 H20 2.2757 no .
H16 H24 2.4063 no .
H16 H26 3.4759 no .
H17 H19 3.5982 no .
H17 H20 2.5620 no .
H17 H21 2.3609 no .
H17 H22 2.8307 no .
H17 H23 2.8035 no .
H17 H26 2.7321 no .
H18 H21 2.3558 no .
H18 H22 2.3582 no .
H18 H23 2.3246 no .
H19 H21 2.3734 no .
H19 H22 2.3038 no .
H20 H21 2.3053 no .
H20 H22 2.8079 no .
H21 H23 3.4969 no .
H22 H23 2.4173 no .
H23 H24 2.2198 no .
H23 H25 2.3677 no .
H23 H26 3.2962 no .
H24 H25 2.5034 no .
H24 H26 2.4733 no .
H25 H26 2.5253 no .
S1 H4 3.4044 no 2_745
S1 H5 3.3719 no 2_745
S1 H25 3.5000 no 4_565
O1 H1 2.5063 no 2_745
O1 H2 3.0623 no 4_565
O1 H4 3.1086 no 2_745
O1 H5 3.2084 no 2_745
O1 H16 3.2522 no 2_745
O1 H23 3.2943 no 4_565
O1 H24 2.3682 no 4_565
O1 H25 2.8577 no 4_565
O21 H11 2.7683 no 4_565
O21 H14 2.7789 no 3_655
O23 H3 2.2876 no 4_566
O23 H4 2.7602 no 2_745
O23 H4 3.5740 no 4_566
O23 H5 2.7598 no 2_745
O23 H9 3.4845 no 4_566
O23 H10 3.4908 no 2_745
O23 H10 3.2064 no 4_566
O23 H17 2.9768 no 4_566
O23 H20 2.8832 no 4_566
N22 H25 3.2931 no 4_565
C3 H1 3.5304 no 3_766
C4 H17 3.2185 no 4_566
C6 H1 3.5627 no 3_766
C6 H2 3.4844 no 3_766
C6 H6 3.2915 no 2_755
C6 H8 3.2967 no 2_755
C6 H12 3.3935 no 2_655
C7 H9 3.2319 no 4_566
C7 H15 3.4616 no 3_766
C7 H24 3.4927 no 3_766
C8 H22 3.1994 no 3_665
C9 H11 3.2583 no 4_565
C9 H14 3.4177 no 3_655
C9 H17 3.4691 no 4_566
C10 H10 3.4414 no 3_765
C11 H6 3.5446 no 2_755
C11 H7 3.4305 no 2_755
C11 H8 3.2965 no 2_755
C11 H10 3.2411 no 3_765
C12 H18 3.3549 no 3_665
C12 H22 3.0557 no 3_665
C13 H17 3.4262 no 4_566
C13 H18 3.2668 no 4_566
C13 H21 3.3380 no 3_665
C14 H13 3.4045 no 1_655
C14 H19 3.4347 no 2_745
C14 H20 3.5814 no 3_765
C15 H9 3.3766 no 4_566
C15 H10 3.1850 no 4_566
C15 H12 3.3049 no 4_666
C15 H16 3.4428 no 2_745
C15 H19 3.0390 no 2_745
C16 H2 3.2234 no 4_565
C16 H7 3.4902 no 4_565
C16 H8 3.2179 no 4_565
C16 H20 3.3737 no 3_765
C17 H7 3.0491 no 4_465
C17 H15 3.2502 no 2_645
C17 H18 3.5483 no 4_566
C17 H19 3.5993 no 3_665
C17 H22 3.5583 no 2_645
C18 H6 3.4711 no 1_455
C18 H7 3.5201 no 4_465
C18 H18 3.2318 no 4_566
C18 H19 3.2705 no 3_665
C18 H21 3.5185 no 3_665
C19 H14 3.0889 no 3_655
C19 H21 3.4867 no 4_566
C20 H17 3.5984 no 4_566
H1 O1 2.5063 no 2_755
H1 C3 3.5304 no 3_766
H1 C6 3.5627 no 3_766
H1 H1 3.4653 no 3_766
H1 H2 3.4400 no 3_766
H1 H12 3.5733 no 4_666
H1 H15 3.1253 no 3_766
H1 H16 3.4653 no 3_766
H1 H24 2.7102 no 3_766
H2 O1 3.0623 no 4_566
H2 C6 3.4844 no 3_766
H2 C16 3.2234 no 4_566
H2 H1 3.4400 no 3_766
H2 H6 3.4941 no 4_566
H2 H9 2.4374 no 4_566
H2 H10 3.2581 no 4_566
H2 H15 3.1486 no 3_766
H2 H16 3.0263 no 3_766
H2 H24 3.4447 no 3_766
H3 O23 2.2876 no 4_565
H3 H4 3.3304 no 3_765
H3 H10 3.1694 no 3_765
H3 H25 3.5275 no 4_565
H4 S1 3.4044 no 2_755
H4 O1 3.1086 no 2_755
H4 O23 2.7602 no 2_755
H4 O23 3.5740 no 4_565
H4 H3 3.3304 no 3_765
H4 H4 3.4062 no 3_765
H4 H10 2.8467 no 3_765
H5 S1 3.3719 no 2_755
H5 O1 3.2084 no 2_755
H5 O23 2.7598 no 2_755
H5 H12 3.3703 no 4_666
H5 H13 3.3295 no 1_655
H5 H20 3.1954 no 3_765
H6 C6 3.2915 no 2_745
H6 C11 3.5446 no 2_745
H6 C18 3.4711 no 1_655
H6 H2 3.4941 no 4_565
H6 H7 3.0242 no 4_565
H6 H12 3.5249 no 1_655
H6 H13 2.6341 no 1_655
H6 H15 2.7866 no 2_745
H6 H16 3.1537 no 2_745
H6 H19 2.8955 no 2_745
H6 H20 3.5810 no 3_765
H7 C11 3.4305 no 2_745
H7 C16 3.4902 no 4_566
H7 C17 3.0491 no 4_666
H7 C18 3.5201 no 4_666
H7 H6 3.0242 no 4_566
H7 H9 3.3011 no 4_566
H7 H10 3.0489 no 4_566
H7 H12 2.4466 no 4_666
H7 H13 3.3403 no 4_666
H7 H15 3.0892 no 3_766
H7 H19 2.6113 no 2_745
H7 H20 3.5671 no 2_745
H8 C6 3.2967 no 2_745
H8 C11 3.2965 no 2_745
H8 C16 3.2179 no 4_566
H8 H9 3.0279 no 4_566
H8 H10 2.5685 no 4_566
H8 H15 3.4727 no 2_745
H8 H16 2.6819 no 2_745
H8 H19 2.8178 no 2_745
H8 H20 3.3276 no 2_745
H9 O23 3.4845 no 4_565
H9 C7 3.2319 no 4_565
H9 C15 3.3766 no 4_565
H9 H2 2.4374 no 4_565
H9 H7 3.3011 no 4_565
H9 H8 3.0279 no 4_565
H9 H16 3.4580 no 2_745
H9 H25 3.1341 no 4_565
H10 O23 3.4908 no 2_755
H10 O23 3.2064 no 4_565
H10 C10 3.4414 no 3_765
H10 C11 3.2411 no 3_765
H10 C15 3.1850 no 4_565
H10 H2 3.2581 no 4_565
H10 H3 3.1694 no 3_765
H10 H4 2.8467 no 3_765
H10 H7 3.0489 no 4_565
H10 H8 2.5685 no 4_565
H10 H16 3.3315 no 3_765
H10 H19 3.1968 no 3_765
H10 H20 2.5447 no 3_765
H11 O21 2.7683 no 4_566
H11 C9 3.2583 no 4_566
H11 H14 3.5073 no 2_655
H11 H14 3.5812 no 4_566
H11 H18 3.5304 no 4_566
H11 H21 3.0558 no 3_665
H12 C6 3.3935 no 2_645
H12 C15 3.3049 no 4_465
H12 H1 3.5733 no 4_465
H12 H5 3.3703 no 4_465
H12 H6 3.5249 no 1_455
H12 H7 2.4466 no 4_465
H12 H15 2.4672 no 2_645
H12 H22 3.3459 no 2_645
H12 H23 3.2326 no 2_645
H13 C14 3.4045 no 1_455
H13 H5 3.3295 no 1_455
H13 H6 2.6341 no 1_455
H13 H7 3.3403 no 4_465
H13 H15 3.4006 no 2_645
H13 H18 3.5278 no 4_566
H13 H19 3.1054 no 3_665
H13 H21 3.3475 no 3_665
H14 O21 2.7789 no 3_655
H14 C9 3.4177 no 3_655
H14 C19 3.0889 no 3_655
H14 H11 3.5073 no 2_645
H14 H11 3.5812 no 4_565
H14 H14 2.3091 no 3_655
H14 H21 3.5735 no 4_566
H15 C7 3.4616 no 3_766
H15 C17 3.2502 no 2_655
H15 H1 3.1253 no 3_766
H15 H2 3.1486 no 3_766
H15 H6 2.7866 no 2_755
H15 H7 3.0892 no 3_766
H15 H8 3.4727 no 2_755
H15 H12 2.4672 no 2_655
H15 H13 3.4006 no 2_655
H16 O1 3.2522 no 2_755
H16 C15 3.4428 no 2_755
H16 H1 3.4653 no 3_766
H16 H2 3.0263 no 3_766
H16 H6 3.1537 no 2_755
H16 H8 2.6819 no 2_755
H16 H9 3.4580 no 2_755
H16 H10 3.3315 no 3_765
H17 O23 2.9768 no 4_565
H17 C4 3.2185 no 4_565
H17 C9 3.4691 no 4_565
H17 C13 3.4262 no 4_565
H17 C20 3.5984 no 4_565
H17 H25 3.0575 no 4_565
H18 C12 3.3549 no 3_665
H18 C13 3.2668 no 4_565
H18 C17 3.5483 no 4_565
H18 C18 3.2318 no 4_565
H18 H11 3.5304 no 4_565
H18 H13 3.5278 no 4_565
H18 H21 3.3294 no 3_665
H18 H22 2.5539 no 3_665
H19 C14 3.4347 no 2_755
H19 C15 3.0390 no 2_755
H19 C17 3.5993 no 3_665
H19 C18 3.2705 no 3_665
H19 H6 2.8955 no 2_755
H19 H7 2.6113 no 2_755
H19 H8 2.8178 no 2_755
H19 H10 3.1968 no 3_765
H19 H13 3.1054 no 3_665
H20 O23 2.8832 no 4_565
H20 C14 3.5814 no 3_765
H20 C16 3.3737 no 3_765
H20 H5 3.1954 no 3_765
H20 H6 3.5810 no 3_765
H20 H7 3.5671 no 2_755
H20 H8 3.3276 no 2_755
H20 H10 2.5447 no 3_765
H21 C13 3.3380 no 3_665
H21 C18 3.5185 no 3_665
H21 C19 3.4867 no 4_565
H21 H11 3.0558 no 3_665
H21 H13 3.3475 no 3_665
H21 H14 3.5735 no 4_565
H21 H18 3.3294 no 3_665
H21 H22 2.9787 no 3_665
H21 H23 3.3963 no 3_665
H22 C8 3.1994 no 3_665
H22 C12 3.0557 no 3_665
H22 C17 3.5583 no 2_655
H22 H12 3.3459 no 2_655
H22 H18 2.5539 no 3_665
H22 H21 2.9787 no 3_665
H22 H22 2.6137 no 3_665
H23 O1 3.2943 no 4_566
H23 H12 3.2326 no 2_655
H23 H21 3.3963 no 3_665
H24 O1 2.3682 no 4_566
H24 C7 3.4927 no 3_766
H24 H1 2.7102 no 3_766
H24 H2 3.4447 no 3_766
H25 S1 3.5000 no 4_566
H25 O1 2.8577 no 4_566
H25 N22 3.2931 no 4_566
H25 H3 3.5275 no 4_566
H25 H9 3.1341 no 4_566
H25 H17 3.0575 no 4_566

loop_
_geom_hbond_atom_site_label_D
_geom_hbond_atom_site_label_H
_geom_hbond_atom_site_label_A
_geom_hbond_distance_DA
_geom_hbond_distance_DH
_geom_hbond_distance_HA
_geom_hbond_angle_DHA
_geom_hbond_publ_flag
N5 H26 N22 2.624(3) 0.970 1.705 156.5 no

loop_
_geom_torsion_atom_site_label_1
_geom_torsion_atom_site_label_2
_geom_torsion_atom_site_label_3
_geom_torsion_atom_site_label_4
_geom_torsion
_geom_torsion_publ_flag
O1 S1 O21 C9 -165.48(16) no
O1 S1 N22 C20 170.50(12) no
O23 S1 O21 C9 74.07(19) no
O21 S1 N22 C20 59.59(17) no
N22 S1 O21 C9 -48.7(2) no
O23 S1 N22 C20 -53.5(2) no
S1 O21 C9 C4 22.8(4) no
S1 O21 C9 C19 -157.24(19) no
C3 N5 C7 C15 168.07(18) no
C7 N5 C3 C2 -130.72(19) no
C7 N5 C3 C6 100.8(2) no
C3 N5 C10 C16 -171.81(15) no
C10 N5 C3 C2 101.6(2) no
C10 N5 C3 C6 -26.9(2) no
C7 N5 C10 C16 59.6(2) no
C10 N5 C7 C15 -60.0(3) no
S1 N22 C20 C2 -165.31(12) no
S1 N22 C20 C4 -42.1(2) no
C3 C2 C8 C12 -57.6(3) no
C8 C2 C3 N5 -81.0(2) no
C8 C2 C3 C6 49.0(3) no
C3 C2 C20 N22 -69.1(2) no
C3 C2 C20 C4 167.8(2) no
C20 C2 C3 N5 49.2(3) no
C20 C2 C3 C6 179.2(2) no
C8 C2 C20 N22 60.7(2) no
C8 C2 C20 C4 -62.4(3) no
C20 C2 C8 C12 173.0(2) no
N5 C3 C6 C11 85.0(3) no
C2 C3 C6 C11 -43.5(4) no
C9 C4 C13 C18 -2.0(4) no
C13 C4 C9 O21 -177.6(3) no
C13 C4 C9 C19 2.4(4) no
C9 C4 C20 N22 9.2(3) no
C9 C4 C20 C2 129.0(3) no
C20 C4 C9 O21 -1.1(4) no
C20 C4 C9 C19 179.0(2) no
C13 C4 C20 N22 -174.4(2) no
C13 C4 C20 C2 -54.6(3) no
C20 C4 C13 C18 -178.6(2) no
C3 C6 C11 C12 45.9(4) no
N5 C7 C15 C14 57.2(3) no
C2 C8 C12 C11 59.2(3) no
O21 C9 C19 C17 178.9(3) no
C4 C9 C19 C17 -1.2(6) no
N5 C10 C16 C14 -58.4(3) no
C6 C11 C12 C8 -53.0(4) no
C4 C13 C18 C17 0.5(6) no
C15 C14 C16 C10 54.9(3) no
C16 C14 C15 C7 -54.0(3) no
C18 C17 C19 C9 -0.5(7) no
C19 C17 C18 C13 0.9(7) no
